data_7030417
loop_
_publ_author_name
'Kumar, Mukesh'
'Metta-Magana, A J'
'Sharma, Hemant K.'
'Pannell, Keith H.'

_publ_section_title
;
 Phosphine induced migratory CO insertion into the Fe-CH2 bond of the
 organometallic polymer -[(eta(5)-C5H4)Fe(CO)2CH2SiMe2]n- and
 characterization of model iron complexes.
;
_journal_issue 30
_journal_name_full 'Dalton transactions (Cambridge, England : 2003)'
_journal_page_first 7125
_journal_page_last 7131
_journal_paper_doi 10.1039/b925936h
_journal_volume 39
_journal_year 2010
_chemical_formula_moiety 'C44 H44 Fe2 O4 P2, 0.5(C6 H6)'
_chemical_formula_sum 'C47 H47 Fe2 O4 P2'
_chemical_formula_weight 849.49
_chemical_melting_point 128
_chemical_name_common
;
(mu!2$-1,4-bis(dibenzylphosphine)butane-P,P')-
bis((carboyl)(acetyl) (eta$5!-cyclopentadienyl)iron(ii)) benzene
hemisolvate
;
_chemical_name_systematic
;
(\m~2~-1,4-bis(dibenzylphosphine)butane-P,P')-
bis((carboyl)(acetyl) (\h^5^-cyclopentadienyl)iron(ii)) benzene hemisolvate
;
_space_group_IT_number 15
_symmetry_cell_setting monoclinic
_symmetry_space_group_name_Hall '-C 2yc'
_symmetry_space_group_name_H-M 'C 1 2/c 1'
_atom_sites_solution_hydrogens geom
_atom_sites_solution_primary direct
_atom_sites_solution_secondary difmap
_audit_creation_method SHELXL-97
_cell_angle_alpha 90.00
_cell_angle_beta 91.567(9)
_cell_angle_gamma 90.00
_cell_formula_units_Z 8
_cell_length_a 18.989(7)
_cell_length_b 20.819(8)
_cell_length_c 20.946(8)
_cell_measurement_reflns_used 7560
_cell_measurement_temperature 100(2)
_cell_measurement_theta_max 27.26
_cell_measurement_theta_min 2.18
_cell_volume 8278(5)
_computing_cell_refinement 'Bruker SMART'
_computing_data_collection 'Bruker SMART'
_computing_data_reduction 'Bruker SAINT'
_computing_molecular_graphics 'Bruker SHELXTL'
_computing_publication_material 'Bruker SHELXTL'
_computing_structure_refinement 'SHELXL-97 (Sheldrick, 1997)'
_computing_structure_solution 'SHELXS-97 (Sheldrick, 1990)'
_diffrn_ambient_temperature 100(2)
_diffrn_measured_fraction_theta_full 0.999
_diffrn_measured_fraction_theta_max 0.999
_diffrn_measurement_device_type 'CCD area detector'
_diffrn_measurement_method 'phi and omega scans'
_diffrn_radiation_monochromator graphite
_diffrn_radiation_source 'fine-focus sealed tube'
_diffrn_radiation_type MoK\a
_diffrn_radiation_wavelength 0.71073
_diffrn_reflns_av_R_equivalents 0.1531
_diffrn_reflns_av_sigmaI/netI 0.1255
_diffrn_reflns_limit_h_max 23
_diffrn_reflns_limit_h_min -23
_diffrn_reflns_limit_k_max 26
_diffrn_reflns_limit_k_min -26
_diffrn_reflns_limit_l_max 26
_diffrn_reflns_limit_l_min -26
_diffrn_reflns_number 42561
_diffrn_reflns_theta_full 26.65
_diffrn_reflns_theta_max 26.65
_diffrn_reflns_theta_min 1.45
_exptl_absorpt_coefficient_mu 0.821
_exptl_absorpt_correction_T_max 0.9524
_exptl_absorpt_correction_T_min 0.8730
_exptl_absorpt_correction_type multi-scan
_exptl_absorpt_process_details SADABS
_exptl_crystal_colour dark
_exptl_crystal_density_diffrn 1.363
_exptl_crystal_density_meas 0
_exptl_crystal_density_method 'not measured'
_exptl_crystal_description Drops
_exptl_crystal_F_000 3544
_exptl_crystal_size_max 0.17
_exptl_crystal_size_mid 0.14
_exptl_crystal_size_min 0.06
_refine_diff_density_max 0.840
_refine_diff_density_min -0.531
_refine_diff_density_rms 0.129
_refine_ls_extinction_method none
_refine_ls_goodness_of_fit_ref 0.954
_refine_ls_hydrogen_treatment noref
_refine_ls_matrix_type full
_refine_ls_number_parameters 527
_refine_ls_number_reflns 8706
_refine_ls_number_restraints 107
_refine_ls_restrained_S_all 0.952
_refine_ls_R_factor_all 0.1197
_refine_ls_R_factor_gt 0.0693
_refine_ls_shift/su_max 0.000
_refine_ls_shift/su_mean 0.000
_refine_ls_structure_factor_coef Fsqd
_refine_ls_weighting_details 'calc w=1/[\s^2^(Fo^2^)+(0.0882P)^2^+0.0000P] where P=(Fo^2^+2Fc^2^)/3'
_refine_ls_weighting_scheme calc
_refine_ls_wR_factor_gt 0.1599
_refine_ls_wR_factor_ref 0.1869
_reflns_number_gt 5088
_reflns_number_total 8706
_reflns_threshold_expression >2sigma(I)
_cod_data_source_file b925936h.txt
_cod_data_source_block 032mk1t
_cod_depositor_comments
;
The following automatic conversions were performed:

'_symmetry_cell_setting' value 'Monoclinic' changed to 'monoclinic'
according to
/usr/data/users/saulius/automatic-downloads/retrospective/RSC/lib/dictionaries/cif_core.dic
dictionary named 'cif_core.dic' version 2.4.2 from 2011-04-26.

Automatic conversion script
Id: cif_fix_values 2281 2013-09-26 08:29:07Z andrius 
;
_cod_original_sg_symbol_H-M C2/c
_cod_database_code 7030417

loop_
_symmetry_equiv_pos_as_xyz
'x, y, z'
'-x, y, -z+1/2'
'x+1/2, y+1/2, z'
'-x+1/2, y+1/2, -z+1/2'
'-x, -y, -z'
'x, -y, z-1/2'
'-x+1/2, -y+1/2, -z'
'x+1/2, -y+1/2, z-1/2'

loop_
_atom_site_label
_atom_site_type_symbol
_atom_site_fract_x
_atom_site_fract_y
_atom_site_fract_z
_atom_site_U_iso_or_equiv
_atom_site_adp_type
_atom_site_occupancy
_atom_site_symmetry_multiplicity
_atom_site_calc_flag
_atom_site_refinement_flags
_atom_site_disorder_group
Fe1 Fe 0.22445(3) 0.06394(3) 0.33748(3) 0.02268(19) Uani 1 1 d . .
P1 P 0.13482(6) 0.00461(6) 0.36437(5) 0.0214(3) Uani 1 1 d . .
O1 O 0.2166(2) 0.0237(2) 0.20608(17) 0.0547(12) Uani 1 1 d . .
O2 O 0.1172(3) 0.1553(2) 0.3506(3) 0.0807(17) Uani 1 1 d . .
C1 C 0.3274(3) 0.1023(3) 0.3425(2) 0.0320(13) Uani 1 1 d . .
H1 H 0.3483 0.1249 0.3085 0.038 Uiso 1 1 calc R .
C2 C 0.2870(3) 0.1296(3) 0.3914(2) 0.0363(13) Uani 1 1 d . .
H2 H 0.2769 0.1739 0.3970 0.044 Uiso 1 1 calc R .
C3 C 0.2646(3) 0.0790(3) 0.4302(2) 0.0336(13) Uani 1 1 d . .
H3 H 0.2355 0.0832 0.4661 0.040 Uiso 1 1 calc R .
C4 C 0.2925(3) 0.0210(3) 0.4072(2) 0.0312(12) Uani 1 1 d . .
H4 H 0.2862 -0.0205 0.4250 0.037 Uiso 1 1 calc R .
C5 C 0.3310(3) 0.0358(3) 0.3533(2) 0.0359(13) Uani 1 1 d . .
H5 H 0.3557 0.0058 0.3281 0.043 Uiso 1 1 calc R .
C6 C 0.2193(3) 0.0399(3) 0.2579(2) 0.0292(12) Uani 1 1 d . .
C7 C 0.1665(3) 0.1380(3) 0.3202(3) 0.0400(14) Uani 1 1 d . .
C8 C 0.1888(4) 0.1833(3) 0.2676(3) 0.063(2) Uani 1 1 d . .
H8A H 0.1803 0.1629 0.2259 0.094 Uiso 1 1 calc R .
H8B H 0.2390 0.1932 0.2732 0.094 Uiso 1 1 calc R .
H8C H 0.1614 0.2231 0.2697 0.094 Uiso 1 1 calc R .
C9 C 0.1421(3) -0.0811(2) 0.3462(2) 0.0267(11) Uani 1 1 d . .
C10 C 0.0867(3) -0.1233(3) 0.3528(3) 0.0482(16) Uani 1 1 d . .
H10 H 0.0427 -0.1073 0.3666 0.058 Uiso 1 1 calc R .
C11 C 0.0934(3) -0.1878(3) 0.3399(3) 0.0550(18) Uani 1 1 d . .
H11 H 0.0541 -0.2156 0.3441 0.066 Uiso 1 1 calc R .
C12 C 0.1573(3) -0.2125(3) 0.3210(3) 0.0480(16) Uani 1 1 d . .
H12 H 0.1623 -0.2571 0.3128 0.058 Uiso 1 1 calc R .
C13 C 0.2128(3) -0.1721(3) 0.3143(3) 0.0434(15) Uani 1 1 d . .
H13 H 0.2567 -0.1886 0.3012 0.052 Uiso 1 1 calc R .
C14 C 0.2056(3) -0.1068(3) 0.3266(2) 0.0342(13) Uani 1 1 d . .
H14 H 0.2449 -0.0792 0.3215 0.041 Uiso 1 1 calc R .
C15 C 0.1211(2) 0.0037(2) 0.4505(2) 0.0219(10) Uani 1 1 d . .
C16 C 0.0882(3) 0.0562(2) 0.4777(2) 0.0273(11) Uani 1 1 d . .
H16 H 0.0678 0.0887 0.4514 0.033 Uiso 1 1 calc R .
C17 C 0.0854(3) 0.0607(3) 0.5433(2) 0.0325(12) Uani 1 1 d . .
H17 H 0.0627 0.0964 0.5619 0.039 Uiso 1 1 calc R .
C18 C 0.1149(3) 0.0141(3) 0.5819(2) 0.0313(12) Uani 1 1 d . .
H18 H 0.1137 0.0182 0.6271 0.038 Uiso 1 1 calc R .
C19 C 0.1458(3) -0.0378(3) 0.5553(2) 0.0328(12) Uani 1 1 d . .
H19 H 0.1656 -0.0705 0.5818 0.039 Uiso 1 1 calc R .
C20 C 0.1486(3) -0.0432(2) 0.4898(2) 0.0279(11) Uani 1 1 d . .
H20 H 0.1699 -0.0800 0.4716 0.033 Uiso 1 1 calc R .
C21 C 0.0468(3) 0.0238(3) 0.3327(2) 0.0302(12) Uani 1 1 d . .
H21A H 0.0128 -0.0064 0.3514 0.036 Uiso 1 1 calc R .
H21B H 0.0343 0.0676 0.3470 0.036 Uiso 1 1 calc R .
C22 C 0.0385(2) 0.0210(3) 0.2609(2) 0.0307(12) Uani 1 1 d . .
H22A H 0.0615 -0.0184 0.2452 0.037 Uiso 1 1 calc R .
H22B H 0.0624 0.0585 0.2421 0.037 Uiso 1 1 calc R .
C23 C 0.5000 0.0092(9) 0.2500 0.069(7) Uani 0.58(3) 2 d SPDU 1
H23 H 0.5000 -0.0365 0.2500 0.083 Uiso 0.58(3) 2 calc SPR 1
C24 C 0.5452(7) 0.0422(6) 0.2918(6) 0.075(5) Uani 0.58(3) 1 d PDU 1
H24 H 0.5760 0.0193 0.3202 0.090 Uiso 0.58(3) 1 calc PR 1
C25 C 0.5449(7) 0.1083(6) 0.2918(6) 0.084(7) Uani 0.58(3) 1 d PDU 1
H25 H 0.5754 0.1313 0.3203 0.101 Uiso 0.58(3) 1 calc PR 1
C26 C 0.5000 0.1413(8) 0.2500 0.084(9) Uani 0.58(3) 2 d SPDU 1
H26 H 0.5000 0.1869 0.2500 0.101 Uiso 0.58(3) 2 calc SPR 1
C33 C 0.5256(10) 0.0156(7) 0.2750(9) 0.083(9) Uani 0.42(3) 1 d PDU 2
H33 H 0.5422 -0.0238 0.2925 0.100 Uiso 0.42(3) 1 calc PR 2
C34 C 0.5511(9) 0.0721(6) 0.2980(8) 0.055(6) Uani 0.42(3) 1 d PDU 2
H34 H 0.5865 0.0721 0.3309 0.066 Uiso 0.42(3) 1 calc PR 2
C35 C 0.5255(9) 0.1305(8) 0.2733(8) 0.043(6) Uani 0.42(3) 1 d PDU 2
H35 H 0.5438 0.1700 0.2892 0.052 Uiso 0.42(3) 1 calc PR 2
Fe2 Fe -0.07561(4) 0.29088(4) 0.45195(4) 0.0327(2) Uani 1 1 d . .
P1B P 0.02588(6) 0.33531(6) 0.47733(5) 0.0213(3) Uani 1 1 d . .
O1B O -0.1164(2) 0.39004(19) 0.36181(18) 0.0437(10) Uani 1 1 d . .
O2B O -0.0960(2) 0.3234(2) 0.5800(2) 0.0523(11) Uani 1 1 d . .
C1B C -0.1479(3) 0.2205(3) 0.4181(3) 0.0507(17) Uani 1 1 d . .
H1B H -0.1939 0.2292 0.4013 0.061 Uiso 1 1 calc R .
C2B C -0.0841(3) 0.2172(3) 0.3822(3) 0.0505(16) Uani 1 1 d . .
H2B H -0.0812 0.2240 0.3375 0.061 Uiso 1 1 calc R .
C3B C -0.0273(3) 0.2022(3) 0.4236(3) 0.0402(14) Uani 1 1 d . .
H3B H 0.0203 0.1962 0.4122 0.048 Uiso 1 1 calc R .
C4B C -0.0548(3) 0.1978(3) 0.4867(3) 0.0486(16) Uani 1 1 d . .
H4B H -0.0279 0.1892 0.5247 0.058 Uiso 1 1 calc R .
C5B C -0.1291(3) 0.2083(3) 0.4830(3) 0.0547(17) Uani 1 1 d . .
H5B H -0.1604 0.2074 0.5176 0.066 Uiso 1 1 calc R .
C6B C -0.0997(3) 0.3518(3) 0.3996(3) 0.0374(13) Uani 1 1 d . .
C7B C -0.1188(3) 0.3284(3) 0.5255(3) 0.0418(14) Uani 1 1 d . .
C8B C -0.1855(3) 0.3651(4) 0.5163(3) 0.071(2) Uani 1 1 d . .
H8D H -0.2131 0.3621 0.5551 0.107 Uiso 1 1 calc R .
H8E H -0.2128 0.3471 0.4801 0.107 Uiso 1 1 calc R .
H8F H -0.1747 0.4102 0.5077 0.107 Uiso 1 1 calc R .
C9B C 0.0825(2) 0.3549(2) 0.4110(2) 0.0252(11) Uani 1 1 d . .
C10B C 0.1437(3) 0.3898(3) 0.4207(2) 0.0328(12) Uani 1 1 d . .
H10B H 0.1578 0.4018 0.4629 0.039 Uiso 1 1 calc R .
C11B C 0.1847(3) 0.4077(3) 0.3706(3) 0.0420(15) Uani 1 1 d . .
H11B H 0.2262 0.4324 0.3780 0.050 Uiso 1 1 calc R .
C12B C 0.1653(3) 0.3894(3) 0.3100(3) 0.0498(17) Uani 1 1 d . .
H12B H 0.1930 0.4022 0.2751 0.060 Uiso 1 1 calc R .
C13B C 0.1066(4) 0.3531(3) 0.2990(3) 0.0515(17) Uani 1 1 d . .
H13B H 0.0944 0.3395 0.2569 0.062 Uiso 1 1 calc R .
C14B C 0.0645(3) 0.3358(3) 0.3495(2) 0.0376(13) Uani 1 1 d . .
H14B H 0.0232 0.3108 0.3417 0.045 Uiso 1 1 calc R .
C15B C 0.0818(2) 0.2852(2) 0.5287(2) 0.0233(11) Uani 1 1 d . .
C20B C 0.1375(3) 0.2483(2) 0.5056(2) 0.0294(12) Uani 1 1 d . .
H20B H 0.1482 0.2504 0.4616 0.035 Uiso 1 1 calc R .
C19B C 0.1767(3) 0.2093(3) 0.5456(2) 0.0353(13) Uani 1 1 d . .
H19B H 0.2147 0.1853 0.5291 0.042 Uiso 1 1 calc R .
C18B C 0.1616(3) 0.2045(3) 0.6091(3) 0.0378(13) Uani 1 1 d . .
H18B H 0.1893 0.1777 0.6365 0.045 Uiso 1 1 calc R .
C17B C 0.1058(3) 0.2389(2) 0.6329(2) 0.0314(12) Uani 1 1 d . .
H17B H 0.0942 0.2348 0.6766 0.038 Uiso 1 1 calc R .
C16B C 0.0669(3) 0.2793(2) 0.5931(2) 0.0263(11) Uani 1 1 d . .
H16B H 0.0293 0.3035 0.6101 0.032 Uiso 1 1 calc R .
C21B C 0.0255(3) 0.4118(2) 0.5206(2) 0.0243(11) Uani 1 1 d . .
H21C H -0.0019 0.4063 0.5598 0.029 Uiso 1 1 calc R .
H21D H 0.0745 0.4225 0.5340 0.029 Uiso 1 1 calc R .
C22B C -0.0053(3) 0.4681(2) 0.4827(2) 0.0223(10) Uani 1 1 d . .
H22D H 0.0174 0.4703 0.4407 0.027 Uiso 1 1 calc R .
H22C H -0.0563 0.4609 0.4748 0.027 Uiso 1 1 calc R .

loop_
_atom_site_aniso_label
_atom_site_aniso_U_11
_atom_site_aniso_U_22
_atom_site_aniso_U_33
_atom_site_aniso_U_23
_atom_site_aniso_U_13
_atom_site_aniso_U_12
Fe1 0.0213(4) 0.0286(4) 0.0183(3) -0.0010(3) 0.0024(3) -0.0024(3)
P1 0.0172(6) 0.0298(7) 0.0173(6) -0.0021(5) 0.0011(5) 0.0002(5)
O1 0.042(3) 0.095(4) 0.027(2) -0.019(2) -0.0019(18) 0.008(2)
O2 0.071(3) 0.045(3) 0.129(4) 0.019(3) 0.057(3) 0.024(3)
C1 0.023(3) 0.045(4) 0.028(3) -0.001(2) 0.004(2) -0.017(2)
C2 0.038(3) 0.035(3) 0.036(3) -0.009(2) 0.001(2) -0.019(3)
C3 0.031(3) 0.045(4) 0.025(3) -0.006(2) 0.000(2) -0.012(3)
C4 0.023(3) 0.043(3) 0.028(3) 0.003(2) -0.003(2) -0.012(2)
C5 0.024(3) 0.048(4) 0.035(3) -0.007(3) -0.005(2) -0.002(3)
C6 0.021(3) 0.036(3) 0.030(3) 0.002(2) 0.007(2) 0.002(2)
C7 0.033(3) 0.041(3) 0.046(3) 0.008(3) 0.014(3) 0.004(3)
C8 0.061(4) 0.057(5) 0.072(5) 0.025(4) 0.013(4) 0.015(4)
C9 0.026(3) 0.033(3) 0.021(2) -0.001(2) 0.001(2) -0.003(2)
C10 0.038(3) 0.043(4) 0.064(4) -0.011(3) 0.023(3) -0.008(3)
C11 0.053(4) 0.038(4) 0.075(5) -0.017(3) 0.020(4) -0.022(3)
C12 0.065(4) 0.032(3) 0.047(4) -0.007(3) 0.020(3) -0.012(3)
C13 0.043(3) 0.035(3) 0.053(4) -0.013(3) 0.021(3) 0.001(3)
C14 0.031(3) 0.032(3) 0.041(3) -0.005(2) 0.009(2) -0.006(2)
C15 0.015(2) 0.029(3) 0.022(2) -0.002(2) -0.0003(18) -0.005(2)
C16 0.029(3) 0.034(3) 0.019(2) 0.001(2) 0.000(2) 0.004(2)
C17 0.030(3) 0.045(3) 0.023(3) -0.005(2) 0.010(2) 0.005(3)
C18 0.028(3) 0.047(4) 0.018(2) 0.004(2) 0.002(2) -0.005(3)
C19 0.032(3) 0.040(3) 0.026(3) 0.012(2) -0.001(2) 0.003(3)
C20 0.028(3) 0.028(3) 0.028(3) 0.002(2) 0.004(2) 0.001(2)
C21 0.025(3) 0.043(3) 0.022(2) -0.001(2) 0.006(2) -0.001(2)
C22 0.019(3) 0.050(3) 0.024(2) 0.002(2) 0.003(2) -0.002(2)
C23 0.064(16) 0.093(13) 0.050(15) 0.000 0.007(11) 0.000
C24 0.103(11) 0.060(12) 0.064(9) -0.032(9) 0.041(7) -0.013(11)
C25 0.113(15) 0.079(13) 0.064(13) -0.015(11) 0.052(10) -0.006(12)
C26 0.11(2) 0.070(13) 0.08(2) 0.000 0.069(15) 0.000
C33 0.11(2) 0.051(10) 0.09(2) -0.022(11) 0.065(15) -0.006(12)
C34 0.080(11) 0.038(14) 0.048(10) 0.000(10) 0.039(8) 0.013(11)
C35 0.044(12) 0.052(9) 0.033(13) 0.007(9) 0.011(8) 0.021(9)
Fe2 0.0280(4) 0.0295(5) 0.0404(5) 0.0022(3) -0.0047(3) -0.0057(3)
P1B 0.0224(6) 0.0210(7) 0.0206(6) 0.0006(5) 0.0024(5) 0.0007(5)
O1B 0.047(2) 0.043(3) 0.041(2) -0.0002(19) -0.0126(19) 0.008(2)
O2B 0.047(3) 0.053(3) 0.057(3) 0.002(2) 0.010(2) 0.010(2)
C1B 0.034(3) 0.038(4) 0.079(5) 0.006(3) -0.028(3) -0.010(3)
C2B 0.053(4) 0.039(4) 0.058(4) -0.001(3) -0.015(3) -0.004(3)
C3B 0.040(3) 0.028(3) 0.052(4) -0.001(3) -0.004(3) -0.002(3)
C4B 0.044(4) 0.032(3) 0.068(4) 0.010(3) -0.019(3) -0.004(3)
C5B 0.048(4) 0.047(4) 0.068(4) 0.012(3) -0.003(3) -0.018(3)
C6B 0.039(3) 0.029(3) 0.044(3) -0.002(3) -0.004(3) 0.000(3)
C7B 0.032(3) 0.041(4) 0.053(4) 0.007(3) 0.003(3) -0.001(3)
C8B 0.049(4) 0.083(6) 0.083(5) 0.042(4) 0.023(4) 0.026(4)
C9B 0.025(3) 0.026(3) 0.024(2) 0.000(2) 0.004(2) 0.004(2)
C10B 0.026(3) 0.043(3) 0.030(3) 0.008(2) 0.003(2) 0.000(2)
C11B 0.027(3) 0.045(4) 0.055(4) 0.009(3) 0.017(3) 0.004(3)
C12B 0.063(4) 0.046(4) 0.042(3) 0.005(3) 0.032(3) 0.007(3)
C13B 0.082(5) 0.047(4) 0.026(3) -0.008(3) 0.014(3) 0.000(4)
C14B 0.045(3) 0.036(3) 0.032(3) -0.007(2) 0.006(3) -0.001(3)
C15B 0.020(2) 0.023(3) 0.027(2) 0.000(2) -0.001(2) 0.000(2)
C20B 0.032(3) 0.028(3) 0.028(3) -0.001(2) 0.005(2) 0.006(2)
C19B 0.033(3) 0.033(3) 0.039(3) -0.002(2) 0.003(2) 0.011(3)
C18B 0.038(3) 0.028(3) 0.047(3) 0.008(3) -0.013(3) 0.001(3)
C17B 0.034(3) 0.035(3) 0.026(3) 0.005(2) 0.002(2) -0.001(2)
C16B 0.024(3) 0.025(3) 0.030(3) 0.002(2) 0.004(2) -0.001(2)
C21B 0.027(3) 0.023(3) 0.023(2) -0.001(2) 0.004(2) -0.003(2)
C22B 0.030(3) 0.017(3) 0.021(2) -0.0011(19) 0.004(2) 0.001(2)

loop_
_atom_type_symbol
_atom_type_description
_atom_type_scat_dispersion_real
_atom_type_scat_dispersion_imag
_atom_type_scat_source
C C 0.0033 0.0016 'International Tables Vol C Tables 4.2.6.8 and 6.1.1.4'
H H 0.0000 0.0000 'International Tables Vol C Tables 4.2.6.8 and 6.1.1.4'
O O 0.0106 0.0060 'International Tables Vol C Tables 4.2.6.8 and 6.1.1.4'
P P 0.1023 0.0942 'International Tables Vol C Tables 4.2.6.8 and 6.1.1.4'
Fe Fe 0.3463 0.8444 'International Tables Vol C Tables 4.2.6.8 and 6.1.1.4'

loop_
_geom_angle_atom_site_label_1
_geom_angle_atom_site_label_2
_geom_angle_atom_site_label_3
_geom_angle
_geom_angle_site_symmetry_1
_geom_angle_site_symmetry_3
C6 Fe1 C7 91.9(2) . .
C6 Fe1 C3 160.4(2) . .
C7 Fe1 C3 104.3(2) . .
C6 Fe1 C1 100.6(2) . .
C7 Fe1 C1 103.3(2) . .
C3 Fe1 C1 65.35(19) . .
C6 Fe1 C2 135.4(2) . .
C7 Fe1 C2 83.9(2) . .
C3 Fe1 C2 38.92(19) . .
C1 Fe1 C2 39.12(19) . .
C6 Fe1 C4 123.7(2) . .
C7 Fe1 C4 143.4(2) . .
C3 Fe1 C4 39.1(2) . .
C1 Fe1 C4 65.1(2) . .
C2 Fe1 C4 65.3(2) . .
C6 Fe1 C5 95.6(2) . .
C7 Fe1 C5 142.0(2) . .
C3 Fe1 C5 64.8(2) . .
C1 Fe1 C5 38.7(2) . .
C2 Fe1 C5 64.9(2) . .
C4 Fe1 C5 38.39(19) . .
C6 Fe1 P1 93.49(17) . .
C7 Fe1 P1 93.19(17) . .
C3 Fe1 P1 96.45(14) . .
C1 Fe1 P1 157.78(15) . .
C2 Fe1 P1 130.96(14) . .
C4 Fe1 P1 92.76(14) . .
C5 Fe1 P1 123.26(16) . .
C21 P1 C15 101.9(2) . .
C21 P1 C9 102.2(2) . .
C15 P1 C9 102.0(2) . .
C21 P1 Fe1 119.56(18) . .
C15 P1 Fe1 113.11(15) . .
C9 P1 Fe1 115.62(16) . .
C5 C1 C2 107.7(4) . .
C5 C1 Fe1 71.1(3) . .
C2 C1 Fe1 70.6(3) . .
C3 C2 C1 107.2(5) . .
C3 C2 Fe1 69.5(3) . .
C1 C2 Fe1 70.3(3) . .
C2 C3 C4 108.9(5) . .
C2 C3 Fe1 71.6(3) . .
C4 C3 Fe1 71.6(3) . .
C5 C4 C3 107.2(5) . .
C5 C4 Fe1 70.9(3) . .
C3 C4 Fe1 69.3(3) . .
C4 C5 C1 109.0(5) . .
C4 C5 Fe1 70.7(3) . .
C1 C5 Fe1 70.2(3) . .
O1 C6 Fe1 179.2(5) . .
O2 C7 C8 115.8(5) . .
O2 C7 Fe1 126.2(4) . .
C8 C7 Fe1 117.7(4) . .
C10 C9 C14 117.1(5) . .
C10 C9 P1 122.4(4) . .
C14 C9 P1 120.5(4) . .
C11 C10 C9 121.7(5) . .
C10 C11 C12 120.3(6) . .
C13 C12 C11 119.2(6) . .
C12 C13 C14 120.4(5) . .
C9 C14 C13 121.3(5) . .
C20 C15 C16 118.8(4) . .
C20 C15 P1 122.5(4) . .
C16 C15 P1 118.3(4) . .
C17 C16 C15 119.5(5) . .
C18 C17 C16 120.9(5) . .
C19 C18 C17 119.6(5) . .
C18 C19 C20 120.2(5) . .
C15 C20 C19 121.0(5) . .
C22 C21 P1 115.1(3) . .
C21 C22 C22 112.0(5) . 2
C24 C23 C24 120.8(12) . 2_655
C25 C24 C23 119.4(7) . .
C24 C25 C26 119.8(7) . .
C25 C26 C25 120.7(12) 2_655 .
C34 C33 C33 119.8(11) . 2_655
C33 C34 C35 120.3(19) . .
C35 C35 C34 119.9(10) 2_655 .
C6B Fe2 C7B 95.6(3) . .
C6B Fe2 C4B 159.8(3) . .
C7B Fe2 C4B 100.2(3) . .
C6B Fe2 C5B 132.2(3) . .
C7B Fe2 C5B 82.2(3) . .
C4B Fe2 C5B 39.7(2) . .
C6B Fe2 C1B 97.9(2) . .
C7B Fe2 C1B 105.2(3) . .
C4B Fe2 C1B 66.0(2) . .
C5B Fe2 C1B 39.2(2) . .
C6B Fe2 C2B 94.6(2) . .
C7B Fe2 C2B 144.7(3) . .
C4B Fe2 C2B 65.3(2) . .
C5B Fe2 C2B 66.1(3) . .
C1B Fe2 C2B 39.8(2) . .
C6B Fe2 C3B 124.2(2) . .
C7B Fe2 C3B 139.6(2) . .
C4B Fe2 C3B 39.5(2) . .
C5B Fe2 C3B 66.3(2) . .
C1B Fe2 C3B 65.9(2) . .
C2B Fe2 C3B 38.3(2) . .
C6B Fe2 P1B 93.44(19) . .
C7B Fe2 P1B 91.49(18) . .
C4B Fe2 P1B 98.58(17) . .
C5B Fe2 P1B 134.27(19) . .
C1B Fe2 P1B 158.75(18) . .
C2B Fe2 P1B 121.50(18) . .
C3B Fe2 P1B 92.87(16) . .
C15B P1B C9B 103.4(2) . .
C15B P1B C21B 102.5(2) . .
C9B P1B C21B 101.1(2) . .
C15B P1B Fe2 113.39(16) . .
C9B P1B Fe2 116.24(17) . .
C21B P1B Fe2 118.13(16) . .
C5B C1B C2B 107.3(5) . .
C5B C1B Fe2 70.0(3) . .
C2B C1B Fe2 70.3(3) . .
C3B C2B C1B 109.3(6) . .
C3B C2B Fe2 72.0(3) . .
C1B C2B Fe2 69.9(3) . .
C2B C3B C4B 106.9(5) . .
C2B C3B Fe2 69.7(3) . .
C4B C3B Fe2 68.5(3) . .
C5B C4B C3B 108.8(5) . .
C5B C4B Fe2 70.3(3) . .
C3B C4B Fe2 72.0(3) . .
C1B C5B C4B 107.6(6) . .
C1B C5B Fe2 70.7(3) . .
C4B C5B Fe2 70.0(3) . .
O1B C6B Fe2 176.1(5) . .
O2B C7B C8B 116.6(6) . .
O2B C7B Fe2 124.5(4) . .
C8B C7B Fe2 118.9(5) . .
C10B C9B C14B 118.3(4) . .
C10B C9B P1B 121.1(4) . .
C14B C9B P1B 120.6(4) . .
C11B C10B C9B 121.5(5) . .
C12B C11B C10B 119.3(6) . .
C13B C12B C11B 120.7(5) . .
C12B C13B C14B 120.1(5) . .
C9B C14B C13B 120.0(5) . .
C16B C15B C20B 117.5(4) . .
C16B C15B P1B 119.6(4) . .
C20B C15B P1B 122.8(4) . .
C19B C20B C15B 120.9(4) . .
C20B C19B C18B 120.7(5) . .
C19B C18B C17B 119.7(5) . .
C16B C17B C18B 119.9(5) . .
C17B C16B C15B 121.2(4) . .
C22B C21B P1B 114.7(3) . .
C22B C22B C21B 112.2(5) 5_566 .

loop_
_geom_bond_atom_site_label_1
_geom_bond_atom_site_label_2
_geom_bond_distance
_geom_bond_site_symmetry_2
Fe1 C6 1.741(5) .
Fe1 C7 1.923(6) .
Fe1 C3 2.090(5) .
Fe1 C1 2.112(5) .
Fe1 C2 2.117(5) .
Fe1 C4 2.121(5) .
Fe1 C5 2.124(5) .
Fe1 P1 2.1890(15) .
P1 C21 1.825(5) .
P1 C15 1.829(4) .
P1 C9 1.831(5) .
O1 C6 1.136(6) .
O2 C7 1.201(6) .
C1 C5 1.403(8) .
C1 C2 1.416(7) .
C2 C3 1.402(7) .
C3 C4 1.409(7) .
C4 C5 1.396(7) .
C7 C8 1.520(8) .
C9 C10 1.381(7) .
C9 C14 1.391(7) .
C10 C11 1.377(8) .
C11 C12 1.386(8) .
C12 C13 1.357(8) .
C13 C14 1.391(7) .
C15 C20 1.372(7) .
C15 C16 1.389(6) .
C16 C17 1.379(6) .
C17 C18 1.373(7) .
C18 C19 1.358(7) .
C19 C20 1.378(7) .
C21 C22 1.509(6) .
C22 C22 1.519(9) 2
C23 C24 1.391(12) .
C23 C24 1.391(12) 2_655
C24 C25 1.377(14) .
C25 C26 1.387(12) .
C26 C25 1.387(12) 2_655
C33 C34 1.354(15) .
C33 C33 1.41(4) 2_655
C34 C35 1.404(14) .
C35 C35 1.35(3) 2_655
Fe2 C6B 1.730(6) .
Fe2 C7B 1.931(6) .
Fe2 C4B 2.105(6) .
Fe2 C5B 2.108(6) .
Fe2 C1B 2.118(6) .
Fe2 C2B 2.122(6) .
Fe2 C3B 2.152(6) .
Fe2 P1B 2.1901(16) .
P1B C15B 1.820(5) .
P1B C9B 1.826(5) .
P1B C21B 1.833(5) .
O1B C6B 1.160(6) .
O2B C7B 1.214(7) .
C1B C5B 1.419(8) .
C1B C2B 1.445(9) .
C2B C3B 1.402(8) .
C3B C4B 1.438(8) .
C4B C5B 1.429(9) .
C7B C8B 1.486(8) .
C9B C10B 1.382(7) .
C9B C14B 1.383(7) .
C10B C11B 1.374(7) .
C11B C12B 1.366(8) .
C12B C13B 1.362(9) .
C13B C14B 1.390(7) .
C15B C16B 1.391(6) .
C15B C20B 1.405(6) .
C20B C19B 1.372(7) .
C19B C18B 1.373(7) .
C18B C17B 1.383(7) .
C17B C16B 1.383(7) .
C21B C22B 1.524(6) .
C22B C22B 1.523(8) 5_566

loop_
_geom_torsion_atom_site_label_1
_geom_torsion_atom_site_label_2
_geom_torsion_atom_site_label_3
_geom_torsion_atom_site_label_4
_geom_torsion
_geom_torsion_site_symmetry_1
_geom_torsion_site_symmetry_4
C6 Fe1 P1 C21 -66.9(2) . .
C7 Fe1 P1 C21 25.3(3) . .
C3 Fe1 P1 C21 130.1(2) . .
C1 Fe1 P1 C21 163.6(4) . .
C2 Fe1 P1 C21 109.9(3) . .
C4 Fe1 P1 C21 169.1(2) . .
C5 Fe1 P1 C21 -165.9(2) . .
C6 Fe1 P1 C15 173.1(2) . .
C7 Fe1 P1 C15 -94.7(2) . .
C3 Fe1 P1 C15 10.1(2) . .
C1 Fe1 P1 C15 43.6(4) . .
C2 Fe1 P1 C15 -10.1(3) . .
C4 Fe1 P1 C15 49.1(2) . .
C5 Fe1 P1 C15 74.1(2) . .
C6 Fe1 P1 C9 56.0(2) . .
C7 Fe1 P1 C9 148.1(2) . .
C3 Fe1 P1 C9 -107.1(2) . .
C1 Fe1 P1 C9 -73.5(4) . .
C2 Fe1 P1 C9 -127.2(3) . .
C4 Fe1 P1 C9 -68.0(2) . .
C5 Fe1 P1 C9 -43.1(2) . .
C6 Fe1 C1 C5 -85.8(3) . .
C7 Fe1 C1 C5 179.7(3) . .
C3 Fe1 C1 C5 79.8(3) . .
C2 Fe1 C1 C5 117.4(4) . .
C4 Fe1 C1 C5 36.6(3) . .
P1 Fe1 C1 C5 42.6(5) . .
C6 Fe1 C1 C2 156.8(3) . .
C7 Fe1 C1 C2 62.2(4) . .
C3 Fe1 C1 C2 -37.6(3) . .
C4 Fe1 C1 C2 -80.8(3) . .
C5 Fe1 C1 C2 -117.4(4) . .
P1 Fe1 C1 C2 -74.8(5) . .
C5 C1 C2 C3 -1.9(6) . .
Fe1 C1 C2 C3 60.0(4) . .
C5 C1 C2 Fe1 -61.8(4) . .
C6 Fe1 C2 C3 -151.6(4) . .
C7 Fe1 C2 C3 121.9(4) . .
C1 Fe1 C2 C3 -118.1(5) . .
C4 Fe1 C2 C3 -37.8(3) . .
C5 Fe1 C2 C3 -80.3(4) . .
P1 Fe1 C2 C3 33.0(4) . .
C6 Fe1 C2 C1 -33.5(5) . .
C7 Fe1 C2 C1 -120.0(3) . .
C3 Fe1 C2 C1 118.1(5) . .
C4 Fe1 C2 C1 80.3(3) . .
C5 Fe1 C2 C1 37.8(3) . .
P1 Fe1 C2 C1 151.1(3) . .
C1 C2 C3 C4 1.8(6) . .
Fe1 C2 C3 C4 62.3(4) . .
C1 C2 C3 Fe1 -60.4(3) . .
C6 Fe1 C3 C2 84.5(7) . .
C7 Fe1 C3 C2 -60.6(4) . .
C1 Fe1 C3 C2 37.8(3) . .
C4 Fe1 C3 C2 118.0(4) . .
C5 Fe1 C3 C2 80.6(4) . .
P1 Fe1 C3 C2 -155.5(3) . .
C6 Fe1 C3 C4 -33.6(8) . .
C7 Fe1 C3 C4 -178.6(3) . .
C1 Fe1 C3 C4 -80.3(3) . .
C2 Fe1 C3 C4 -118.0(4) . .
C5 Fe1 C3 C4 -37.4(3) . .
P1 Fe1 C3 C4 86.4(3) . .
C2 C3 C4 C5 -1.1(6) . .
Fe1 C3 C4 C5 61.1(3) . .
C2 C3 C4 Fe1 -62.2(4) . .
C6 Fe1 C4 C5 49.4(4) . .
C7 Fe1 C4 C5 -115.5(4) . .
C3 Fe1 C4 C5 -117.7(4) . .
C1 Fe1 C4 C5 -36.9(3) . .
C2 Fe1 C4 C5 -80.1(3) . .
P1 Fe1 C4 C5 145.4(3) . .
C6 Fe1 C4 C3 167.1(3) . .
C7 Fe1 C4 C3 2.3(5) . .
C1 Fe1 C4 C3 80.9(3) . .
C2 Fe1 C4 C3 37.6(3) . .
C5 Fe1 C4 C3 117.7(4) . .
P1 Fe1 C4 C3 -96.8(3) . .
C3 C4 C5 C1 -0.1(6) . .
Fe1 C4 C5 C1 60.0(4) . .
C3 C4 C5 Fe1 -60.1(3) . .
C2 C1 C5 C4 1.2(6) . .
Fe1 C1 C5 C4 -60.3(4) . .
C2 C1 C5 Fe1 61.5(3) . .
C6 Fe1 C5 C4 -140.6(3) . .
C7 Fe1 C5 C4 118.9(4) . .
C3 Fe1 C5 C4 38.1(3) . .
C1 Fe1 C5 C4 119.5(5) . .
C2 Fe1 C5 C4 81.3(3) . .
P1 Fe1 C5 C4 -42.7(4) . .
C6 Fe1 C5 C1 99.9(3) . .
C7 Fe1 C5 C1 -0.6(5) . .
C3 Fe1 C5 C1 -81.4(3) . .
C2 Fe1 C5 C1 -38.2(3) . .
C4 Fe1 C5 C1 -119.5(5) . .
P1 Fe1 C5 C1 -162.2(2) . .
C6 Fe1 C7 O2 133.1(6) . .
C3 Fe1 C7 O2 -58.0(7) . .
C1 Fe1 C7 O2 -125.6(6) . .
C2 Fe1 C7 O2 -91.4(6) . .
C4 Fe1 C7 O2 -59.5(8) . .
C5 Fe1 C7 O2 -125.2(6) . .
P1 Fe1 C7 O2 39.5(6) . .
C6 Fe1 C7 C8 -53.8(5) . .
C3 Fe1 C7 C8 115.1(5) . .
C1 Fe1 C7 C8 47.5(5) . .
C2 Fe1 C7 C8 81.7(5) . .
C4 Fe1 C7 C8 113.6(5) . .
C5 Fe1 C7 C8 47.9(7) . .
P1 Fe1 C7 C8 -147.5(5) . .
C21 P1 C9 C10 -40.1(5) . .
C15 P1 C9 C10 65.1(5) . .
Fe1 P1 C9 C10 -171.7(4) . .
C21 P1 C9 C14 141.8(4) . .
C15 P1 C9 C14 -112.9(4) . .
Fe1 P1 C9 C14 10.2(5) . .
C14 C9 C10 C11 -0.7(9) . .
P1 C9 C10 C11 -178.9(5) . .
C9 C10 C11 C12 1.3(10) . .
C10 C11 C12 C13 -1.1(10) . .
C11 C12 C13 C14 0.3(9) . .
C10 C9 C14 C13 0.0(8) . .
P1 C9 C14 C13 178.2(4) . .
C12 C13 C14 C9 0.2(9) . .
C21 P1 C15 C20 135.9(4) . .
C9 P1 C15 C20 30.5(4) . .
Fe1 P1 C15 C20 -94.4(4) . .
C21 P1 C15 C16 -51.3(4) . .
C9 P1 C15 C16 -156.7(4) . .
Fe1 P1 C15 C16 78.4(4) . .
C20 C15 C16 C17 1.5(7) . .
P1 C15 C16 C17 -171.6(4) . .
C15 C16 C17 C18 0.3(8) . .
C16 C17 C18 C19 -1.6(8) . .
C17 C18 C19 C20 1.1(8) . .
C16 C15 C20 C19 -2.0(7) . .
P1 C15 C20 C19 170.8(4) . .
C18 C19 C20 C15 0.7(8) . .
C15 P1 C21 C22 -173.5(4) . .
C9 P1 C21 C22 -68.2(4) . .
Fe1 P1 C21 C22 61.0(4) . .
P1 C21 C22 C22 165.8(2) . 2
C24 C23 C24 C25 0.1(7) 2_655 .
C23 C24 C25 C26 -0.3(14) . .
C24 C25 C26 C25 0.1(7) . 2_655
C33 C33 C34 C35 2(2) 2_655 .
C33 C34 C35 C35 1(2) . 2_655
C6B Fe2 P1B C15B -174.0(2) . .
C7B Fe2 P1B C15B 90.2(2) . .
C4B Fe2 P1B C15B -10.3(2) . .
C5B Fe2 P1B C15B 9.6(3) . .
C1B Fe2 P1B C15B -51.8(5) . .
C2B Fe2 P1B C15B -76.5(3) . .
C3B Fe2 P1B C15B -49.6(2) . .
C6B Fe2 P1B C9B -54.4(3) . .
C7B Fe2 P1B C9B -150.1(3) . .
C4B Fe2 P1B C9B 109.4(3) . .
C5B Fe2 P1B C9B 129.3(3) . .
C1B Fe2 P1B C9B 67.8(5) . .
C2B Fe2 P1B C9B 43.1(3) . .
C3B Fe2 P1B C9B 70.1(2) . .
C6B Fe2 P1B C21B 66.1(3) . .
C7B Fe2 P1B C21B -29.6(2) . .
C4B Fe2 P1B C21B -130.1(3) . .
C5B Fe2 P1B C21B -110.2(3) . .
C1B Fe2 P1B C21B -171.7(5) . .
C2B Fe2 P1B C21B 163.6(3) . .
C3B Fe2 P1B C21B -169.4(2) . .
C6B Fe2 C1B C5B -154.5(4) . .
C7B Fe2 C1B C5B -56.4(4) . .
C4B Fe2 C1B C5B 38.1(4) . .
C2B Fe2 C1B C5B 117.8(5) . .
C3B Fe2 C1B C5B 81.5(4) . .
P1B Fe2 C1B C5B 84.0(6) . .
C6B Fe2 C1B C2B 87.7(4) . .
C7B Fe2 C1B C2B -174.2(4) . .
C4B Fe2 C1B C2B -79.7(4) . .
C5B Fe2 C1B C2B -117.8(5) . .
C3B Fe2 C1B C2B -36.3(3) . .
P1B Fe2 C1B C2B -33.8(7) . .
C5B C1B C2B C3B 1.0(7) . .
Fe2 C1B C2B C3B 61.5(4) . .
C5B C1B C2B Fe2 -60.5(4) . .
C6B Fe2 C2B C3B 143.9(4) . .
C7B Fe2 C2B C3B -109.6(5) . .
C4B Fe2 C2B C3B -37.9(3) . .
C5B Fe2 C2B C3B -81.6(4) . .
C1B Fe2 C2B C3B -119.3(5) . .
P1B Fe2 C2B C3B 47.0(4) . .
C6B Fe2 C2B C1B -96.8(4) . .
C7B Fe2 C2B C1B 9.7(6) . .
C4B Fe2 C2B C1B 81.4(4) . .
C5B Fe2 C2B C1B 37.7(3) . .
C3B Fe2 C2B C1B 119.3(5) . .
P1B Fe2 C2B C1B 166.3(3) . .
C1B C2B C3B C4B -1.6(7) . .
Fe2 C2B C3B C4B 58.6(4) . .
C1B C2B C3B Fe2 -60.2(4) . .
C6B Fe2 C3B C2B -45.2(5) . .
C7B Fe2 C3B C2B 123.0(4) . .
C4B Fe2 C3B C2B 118.6(5) . .
C5B Fe2 C3B C2B 80.8(4) . .
C1B Fe2 C3B C2B 37.7(4) . .
P1B Fe2 C3B C2B -141.3(4) . .
C6B Fe2 C3B C4B -163.9(4) . .
C7B Fe2 C3B C4B 4.4(5) . .
C5B Fe2 C3B C4B -37.8(3) . .
C1B Fe2 C3B C4B -80.9(4) . .
C2B Fe2 C3B C4B -118.6(5) . .
P1B Fe2 C3B C4B 100.0(3) . .
C2B C3B C4B C5B 1.6(7) . .
Fe2 C3B C4B C5B 61.0(4) . .
C2B C3B C4B Fe2 -59.4(4) . .
C6B Fe2 C4B C5B -76.6(9) . .
C7B Fe2 C4B C5B 64.5(4) . .
C1B Fe2 C4B C5B -37.7(4) . .
C2B Fe2 C4B C5B -81.7(4) . .
C3B Fe2 C4B C5B -118.4(5) . .
P1B Fe2 C4B C5B 157.5(4) . .
C6B Fe2 C4B C3B 41.9(9) . .
C7B Fe2 C4B C3B -177.1(3) . .
C5B Fe2 C4B C3B 118.4(5) . .
C1B Fe2 C4B C3B 80.7(4) . .
C2B Fe2 C4B C3B 36.8(3) . .
P1B Fe2 C4B C3B -84.0(3) . .
C2B C1B C5B C4B 0.1(7) . .
Fe2 C1B C5B C4B -60.6(4) . .
C2B C1B C5B Fe2 60.7(4) . .
C3B C4B C5B C1B -1.0(7) . .
Fe2 C4B C5B C1B 61.1(4) . .
C3B C4B C5B Fe2 -62.1(4) . .
C6B Fe2 C5B C1B 35.2(5) . .
C7B Fe2 C5B C1B 125.7(4) . .
C4B Fe2 C5B C1B -117.9(6) . .
C2B Fe2 C5B C1B -38.3(4) . .
C3B Fe2 C5B C1B -80.3(4) . .
P1B Fe2 C5B C1B -149.8(3) . .
C6B Fe2 C5B C4B 153.1(4) . .
C7B Fe2 C5B C4B -116.3(4) . .
C1B Fe2 C5B C4B 117.9(6) . .
C2B Fe2 C5B C4B 79.6(4) . .
C3B Fe2 C5B C4B 37.6(4) . .
P1B Fe2 C5B C4B -31.8(5) . .
C6B Fe2 C7B O2B -146.6(5) . .
C4B Fe2 C7B O2B 46.0(6) . .
C5B Fe2 C7B O2B 81.5(5) . .
C1B Fe2 C7B O2B 113.6(5) . .
C2B Fe2 C7B O2B 107.2(6) . .
C3B Fe2 C7B O2B 43.2(7) . .
P1B Fe2 C7B O2B -53.0(5) . .
C6B Fe2 C7B C8B 34.8(5) . .
C4B Fe2 C7B C8B -132.6(5) . .
C5B Fe2 C7B C8B -97.1(5) . .
C1B Fe2 C7B C8B -65.0(5) . .
C2B Fe2 C7B C8B -71.4(7) . .
C3B Fe2 C7B C8B -135.5(5) . .
P1B Fe2 C7B C8B 128.4(5) . .
C15B P1B C9B C10B -62.9(5) . .
C21B P1B C9B C10B 43.0(5) . .
Fe2 P1B C9B C10B 172.2(4) . .
C15B P1B C9B C14B 118.1(4) . .
C21B P1B C9B C14B -136.1(4) . .
Fe2 P1B C9B C14B -6.8(5) . .
C14B C9B C10B C11B 2.5(8) . .
P1B C9B C10B C11B -176.6(4) . .
C9B C10B C11B C12B -1.2(8) . .
C10B C11B C12B C13B -1.0(9) . .
C11B C12B C13B C14B 2.0(10) . .
C10B C9B C14B C13B -1.5(8) . .
P1B C9B C14B C13B 177.5(4) . .
C12B C13B C14B C9B -0.7(9) . .
C9B P1B C15B C16B 157.7(4) . .
C21B P1B C15B C16B 52.9(4) . .
Fe2 P1B C15B C16B -75.6(4) . .
C9B P1B C15B C20B -26.6(5) . .
C21B P1B C15B C20B -131.4(4) . .
Fe2 P1B C15B C20B 100.2(4) . .
C16B C15B C20B C19B -1.6(7) . .
P1B C15B C20B C19B -177.5(4) . .
C15B C20B C19B C18B 1.1(8) . .
C20B C19B C18B C17B 0.6(8) . .
C19B C18B C17B C16B -1.8(8) . .
C18B C17B C16B C15B 1.3(8) . .
C20B C15B C16B C17B 0.4(7) . .
P1B C15B C16B C17B 176.4(4) . .
C15B P1B C21B C22B 168.2(3) . .
C9B P1B C21B C22B 61.6(4) . .
Fe2 P1B C21B C22B -66.4(4) . .
P1B C21B C22B C22B -171.8(4) . 5_566
